data_7237051
loop_
_publ_author_name
'Idris, Imane'
'Tannoux, Thibault'
'Derridj, Fazia'
'Dorcet, Vincent'
'Boixel, Julien'
'Guerchais, Veronique'
'Soul\'e, Jean-Fran\,cois'
'Doucet, Henri'

_publ_section_title
;
 Effective modulation of the photoluminescence properties of
 2,1,3-benzothiadiazoles and 2,1,3-benzoselenadiazoles by Pd-catalyzed
 C--H bond arylations
;
_journal_issue 7
_journal_name_full 'Journal of Materials Chemistry C'
_journal_page_first 1731
_journal_paper_doi 10.1039/C7TC05395A
_journal_volume 6
_journal_year 2018
_chemical_compound_source 'synthesis as described'
_chemical_formula_moiety 'C22 H8 F12 N2 S'
_chemical_formula_sum 'C22 H8 F12 N2 S'
_chemical_formula_weight 560.36
_chemical_name_systematic '4,7-Bis(3,5-bis(trifluoromethyl)phenyl)benzo[c][1,2,5]thiadiazole '
_space_group_crystal_system monoclinic
_space_group_IT_number 14
_space_group_name_Hall '-P 2ybc'
_space_group_name_H-M_alt 'P 1 21/c 1'
_atom_sites_solution_hydrogens geom
_audit_update_record
;
2017-07-26 deposited with the CCDC.
2018-01-25 downloaded from the CCDC.
;
_cell_angle_alpha 90
_cell_angle_beta 111.527(7)
_cell_angle_gamma 90
_cell_formula_units_Z 4
_cell_length_a 8.3373(17)
_cell_length_b 23.536(5)
_cell_length_c 11.577(2)
_cell_measurement_reflns_used 7440
_cell_measurement_temperature 150(2)
_cell_measurement_theta_max 27.44
_cell_measurement_theta_min 2.56
_cell_measurement_wavelength 0.71073
_cell_volume 2113.3(7)
_computing_cell_refinement 'Bruker APEX2 (Bruker, 2014)'
_computing_data_collection 'Bruker APEX2 (Bruker, 2014)'
_computing_data_reduction 'Bruker APEX2 (Bruker, 2014)'
_computing_molecular_graphics 'SXGRAPH (Farrugia, 1999), Mercury (CSD, 2016)'
_computing_publication_material 'CRYSCALC (T. Roisnel, local program, 2017)'
_computing_structure_refinement 'SHELXL-2016/6 (Sheldrick, 2016)'
_computing_structure_solution 'SHELXT (Sheldrick, 2015)'
_diffrn_ambient_temperature 150(2)
_diffrn_detector 'CCD plate'
_diffrn_measured_fraction_theta_full 0.987
_diffrn_measured_fraction_theta_max 0.981
_diffrn_measurement_device_type 'APEXII, Bruker-AXS'
_diffrn_measurement_method 'CCD rotation images, thin slices'
_diffrn_radiation_monochromator graphite
_diffrn_radiation_probe x-ray
_diffrn_radiation_source 'fine-focus sealed tube'
_diffrn_radiation_type MoK\a
_diffrn_radiation_wavelength 0.71073
_diffrn_reflns_av_R_equivalents 0.0525
_diffrn_reflns_av_unetI/netI 0.0530
_diffrn_reflns_limit_h_max 10
_diffrn_reflns_limit_h_min -10
_diffrn_reflns_limit_k_max 30
_diffrn_reflns_limit_k_min -26
_diffrn_reflns_limit_l_max 15
_diffrn_reflns_limit_l_min -12
_diffrn_reflns_number 15301
_diffrn_reflns_theta_full 25.242
_diffrn_reflns_theta_max 27.478
_diffrn_reflns_theta_min 3.135
_exptl_absorpt_coefficient_mu 0.274
_exptl_absorpt_correction_T_max 0.909
_exptl_absorpt_correction_T_min 0.727
_exptl_absorpt_correction_type multi-scan
_exptl_absorpt_process_details
;
  [Sheldrick, G.M. (2014). SADABS Bruker AXS Inc., Madison, Wisconsin, USA]
;
_exptl_crystal_colour colourless
_exptl_crystal_density_diffrn 1.761
_exptl_crystal_description prism
_exptl_crystal_F_000 1112
_exptl_crystal_size_max 0.520
_exptl_crystal_size_mid 0.510
_exptl_crystal_size_min 0.350
_refine_diff_density_max 0.638
_refine_diff_density_min -0.747
_refine_diff_density_rms 0.100
_refine_ls_extinction_method none
_refine_ls_goodness_of_fit_ref 1.144
_refine_ls_hydrogen_treatment constr
_refine_ls_matrix_type full
_refine_ls_number_parameters 344
_refine_ls_number_reflns 4745
_refine_ls_number_restraints 0
_refine_ls_restrained_S_all 1.144
_refine_ls_R_factor_all 0.0899
_refine_ls_R_factor_gt 0.0733
_refine_ls_shift/su_max 0.019
_refine_ls_shift/su_mean 0.001
_refine_ls_structure_factor_coef Fsqd
_refine_ls_weighting_details 'w=1/[\s^2^(Fo^2^)+(0.0684P)^2^+4.6844P] where P=(Fo^2^+2Fc^2^)/3'
_refine_ls_weighting_scheme calc
_refine_ls_wR_factor_gt 0.1760
_refine_ls_wR_factor_ref 0.1858
_reflns_Friedel_coverage 0.000
_reflns_number_gt 3865
_reflns_number_total 4745
_reflns_threshold_expression >2sigma(I)
_cod_data_source_file c7tc05395a2.cif
_cod_data_source_block IIR622
_cod_original_cell_volume 2113.4(7)
_cod_original_sg_symbol_H-M 'P 21/c'
_cod_database_code 7237051

loop_
_space_group_symop_operation_xyz
'x, y, z'
'-x, y+1/2, -z+1/2'
'-x, -y, -z'
'x, -y-1/2, z-1/2'

loop_
_atom_site_label
_atom_site_type_symbol
_atom_site_fract_x
_atom_site_fract_y
_atom_site_fract_z
_atom_site_U_iso_or_equiv
_atom_site_adp_type
_atom_site_occupancy
_atom_site_site_symmetry_order
_atom_site_calc_flag
_atom_site_refinement_flags_posn
_atom_site_refinement_flags_adp
_atom_site_refinement_flags_occupancy
_atom_site_disorder_assembly
_atom_site_disorder_group
C1 C 0.1688(4) 0.48045(12) 0.6663(3) 0.0166(6) Uani 1 1 d . . . . .
C2 C 0.1854(4) 0.44105(13) 0.5765(3) 0.0163(6) Uani 1 1 d . . . . .
C3 C 0.2498(4) 0.45895(13) 0.4837(3) 0.0169(6) Uani 1 1 d . . . . .
C4 C 0.2890(4) 0.51562(13) 0.4830(3) 0.0188(6) Uani 1 1 d . . . . .
H4 H 0.328597 0.529308 0.420924 0.023 Uiso 1 1 calc R U . . .
C5 C 0.2722(4) 0.55449(13) 0.5720(3) 0.0191(6) Uani 1 1 d . . . . .
H5 H 0.300305 0.593255 0.566412 0.023 Uiso 1 1 calc R U . . .
C6 C 0.2174(4) 0.53865(13) 0.6656(3) 0.0171(6) Uani 1 1 d . . . . .
C7 C 0.2106(4) 0.57957(12) 0.7610(3) 0.0170(6) Uani 1 1 d . . . . .
C8 C 0.1517(4) 0.63520(13) 0.7264(3) 0.0212(6) Uani 1 1 d . . . . .
H8 H 0.112985 0.646383 0.641764 0.025 Uiso 1 1 calc R U . . .
C9 C 0.1506(4) 0.67385(13) 0.8172(3) 0.0235(7) Uani 1 1 d . . . . .
C10 C 0.2083(4) 0.65892(14) 0.9410(3) 0.0236(7) Uani 1 1 d . . . . .
H10 H 0.206322 0.685671 1.001944 0.028 Uiso 1 1 calc R U . . .
C11 C 0.2695(4) 0.60396(13) 0.9753(3) 0.0200(6) Uani 1 1 d . . . . .
C12 C 0.2680(4) 0.56419(13) 0.8857(3) 0.0187(6) Uani 1 1 d . . . . .
H12 H 0.306232 0.526474 0.909847 0.022 Uiso 1 1 calc R U . . .
C13 C 0.0908(5) 0.73375(15) 0.7791(4) 0.0328(8) Uani 1 1 d . . . . .
C14 C 0.3425(5) 0.58880(15) 1.1110(3) 0.0267(7) Uani 1 1 d . . . . .
C15 C 0.2747(4) 0.41799(12) 0.3937(3) 0.0168(6) Uani 1 1 d . . . . .
C16 C 0.2282(4) 0.43267(13) 0.2693(3) 0.0170(6) Uani 1 1 d . . . . .
H16 H 0.177489 0.468650 0.240717 0.020 Uiso 1 1 calc R U . . .
C17 C 0.2560(4) 0.39468(13) 0.1871(3) 0.0188(6) Uani 1 1 d . . . . .
C18 C 0.3288(5) 0.34169(14) 0.2264(3) 0.0245(7) Uani 1 1 d . . . . .
H18 H 0.347537 0.315897 0.169519 0.029 Uiso 1 1 calc R U . . .
C19 C 0.3734(5) 0.32726(14) 0.3496(3) 0.0253(7) Uani 1 1 d . . . . .
C20 C 0.3464(4) 0.36455(14) 0.4342(3) 0.0220(7) Uani 1 1 d . . . . .
H20 H 0.376588 0.353759 0.518652 0.026 Uiso 1 1 calc R U . . .
C21 C 0.2065(4) 0.40934(14) 0.0522(3) 0.0224(7) Uani 1 1 d . . . . .
C22 C 0.4593(6) 0.27123(17) 0.3941(4) 0.0402(10) Uani 1 1 d . . . . .
F1 F -0.0225(4) 0.73688(10) 0.6630(3) 0.0572(8) Uani 1 1 d . . . . .
F2 F 0.2219(4) 0.76801(10) 0.7852(3) 0.0516(7) Uani 1 1 d . . . . .
F3 F 0.0163(4) 0.75680(10) 0.8521(3) 0.0567(8) Uani 1 1 d . . . . .
F4 F 0.4730(7) 0.62092(16) 1.1757(4) 0.0623(14) Uani 0.805(6) 1 d . . P A 1
F5 F 0.2310(5) 0.5882(3) 1.1656(3) 0.0764(19) Uani 0.805(6) 1 d . . P A 1
F6 F 0.4148(7) 0.53571(13) 1.1333(3) 0.0534(11) Uani 0.805(6) 1 d . . P A 1
F4B F 0.301(3) 0.5431(8) 1.1269(13) 0.0623(14) Uani 0.195(6) 1 d . . P A 2
F5B F 0.497(3) 0.6002(13) 1.1511(18) 0.0764(19) Uani 0.195(6) 1 d . . P A 2
F6B F 0.280(3) 0.6295(6) 1.1697(12) 0.0534(11) Uani 0.195(6) 1 d . . P A 2
F7 F 0.1017(3) 0.45387(10) 0.01880(19) 0.0371(6) Uani 1 1 d . . . . .
F8 F 0.3429(3) 0.42090(11) 0.0231(2) 0.0388(6) Uani 1 1 d . . . . .
F9 F 0.1231(3) 0.36615(10) -0.0215(2) 0.0398(6) Uani 1 1 d . . . . .
F10 F 0.6294(4) 0.27555(13) 0.4253(3) 0.0693(10) Uani 1 1 d . . . . .
F11 F 0.4062(6) 0.23144(12) 0.3076(3) 0.0908(14) Uani 1 1 d . . . . .
F12 F 0.4341(4) 0.25153(11) 0.4937(3) 0.0545(8) Uani 1 1 d . . . . .
N1 N 0.1013(4) 0.45684(11) 0.7445(2) 0.0209(6) Uani 1 1 d . . . . .
N2 N 0.1300(4) 0.38830(11) 0.5886(2) 0.0216(6) Uani 1 1 d . . . . .
S1 S 0.06530(12) 0.39100(3) 0.70383(8) 0.0239(2) Uani 1 1 d . . . . .

loop_
_atom_site_aniso_label
_atom_site_aniso_U_11
_atom_site_aniso_U_22
_atom_site_aniso_U_33
_atom_site_aniso_U_23
_atom_site_aniso_U_13
_atom_site_aniso_U_12
C1 0.0217(15) 0.0153(14) 0.0112(14) 0.0008(11) 0.0039(11) 0.0020(11)
C2 0.0189(14) 0.0155(14) 0.0119(14) -0.0001(11) 0.0025(11) 0.0013(11)
C3 0.0195(15) 0.0186(14) 0.0118(14) 0.0008(11) 0.0046(11) 0.0023(11)
C4 0.0218(15) 0.0196(15) 0.0174(16) 0.0005(11) 0.0102(12) -0.0005(12)
C5 0.0239(16) 0.0156(14) 0.0178(16) -0.0025(11) 0.0077(12) -0.0022(12)
C6 0.0194(15) 0.0167(14) 0.0131(15) -0.0017(11) 0.0035(11) 0.0005(11)
C7 0.0183(14) 0.0144(14) 0.0183(16) -0.0038(11) 0.0065(12) -0.0026(11)
C8 0.0259(16) 0.0178(15) 0.0205(17) -0.0016(12) 0.0094(13) -0.0021(12)
C9 0.0274(17) 0.0117(14) 0.0295(19) -0.0036(12) 0.0083(14) -0.0017(12)
C10 0.0276(17) 0.0197(15) 0.0249(18) -0.0097(13) 0.0113(14) -0.0072(13)
C11 0.0206(15) 0.0216(15) 0.0178(16) -0.0062(12) 0.0072(12) -0.0066(12)
C12 0.0205(15) 0.0171(14) 0.0180(16) -0.0040(11) 0.0066(12) -0.0027(11)
C13 0.042(2) 0.0181(16) 0.036(2) -0.0039(14) 0.0128(17) 0.0021(15)
C14 0.0299(18) 0.0260(17) 0.0238(18) -0.0075(13) 0.0093(14) -0.0072(14)
C15 0.0213(15) 0.0152(14) 0.0139(15) 0.0002(11) 0.0063(12) 0.0012(11)
C16 0.0208(15) 0.0152(14) 0.0164(15) 0.0018(11) 0.0085(12) 0.0016(11)
C17 0.0247(16) 0.0183(14) 0.0137(15) 0.0012(11) 0.0073(12) 0.0018(12)
C18 0.0326(18) 0.0195(15) 0.0235(17) -0.0029(12) 0.0130(14) 0.0056(13)
C19 0.0337(19) 0.0171(15) 0.0250(18) 0.0017(13) 0.0105(14) 0.0072(13)
C20 0.0266(17) 0.0202(15) 0.0176(16) 0.0029(12) 0.0063(13) 0.0067(13)
C21 0.0258(17) 0.0222(15) 0.0217(17) -0.0023(12) 0.0114(13) 0.0012(13)
C22 0.063(3) 0.0258(19) 0.032(2) 0.0069(16) 0.018(2) 0.0212(18)
F1 0.0760(19) 0.0240(12) 0.0487(16) 0.0016(11) -0.0042(14) 0.0135(12)
F2 0.0652(17) 0.0199(11) 0.0703(19) 0.0031(11) 0.0255(14) -0.0106(11)
F3 0.086(2) 0.0263(12) 0.071(2) 0.0008(12) 0.0450(17) 0.0201(13)
F4 0.082(3) 0.045(2) 0.0277(19) 0.0053(14) -0.0173(17) -0.041(2)
F5 0.044(2) 0.169(6) 0.0258(18) 0.031(2) 0.0233(15) 0.033(3)
F6 0.098(3) 0.0316(16) 0.0192(15) 0.0045(11) 0.0075(16) 0.0189(17)
F4B 0.082(3) 0.045(2) 0.0277(19) 0.0053(14) -0.0173(17) -0.041(2)
F5B 0.044(2) 0.169(6) 0.0258(18) 0.031(2) 0.0233(15) 0.033(3)
F6B 0.098(3) 0.0316(16) 0.0192(15) 0.0045(11) 0.0075(16) 0.0189(17)
F7 0.0500(14) 0.0423(13) 0.0189(11) 0.0092(9) 0.0124(9) 0.0214(10)
F8 0.0337(12) 0.0606(16) 0.0272(12) 0.0093(10) 0.0170(10) 0.0019(11)
F9 0.0622(15) 0.0369(12) 0.0169(11) -0.0066(9) 0.0105(10) -0.0119(11)
F10 0.066(2) 0.0588(19) 0.092(2) 0.0435(17) 0.0394(18) 0.0433(15)
F11 0.167(4) 0.0256(13) 0.056(2) -0.0063(13) 0.013(2) 0.0413(18)
F12 0.085(2) 0.0304(12) 0.0551(18) 0.0235(12) 0.0340(15) 0.0208(13)
N1 0.0310(15) 0.0168(12) 0.0152(13) -0.0019(10) 0.0087(11) -0.0035(11)
N2 0.0345(15) 0.0156(12) 0.0148(13) -0.0006(10) 0.0093(11) -0.0038(11)
S1 0.0417(5) 0.0164(4) 0.0160(4) -0.0011(3) 0.0136(3) -0.0058(3)

loop_
_atom_type_symbol
_atom_type_description
_atom_type_scat_dispersion_real
_atom_type_scat_dispersion_imag
_atom_type_scat_source
C C 0.0033 0.0016 'International Tables Vol C Tables 4.2.6.8 and 6.1.1.4'
H H 0.0000 0.0000 'International Tables Vol C Tables 4.2.6.8 and 6.1.1.4'
F F 0.0171 0.0103 'International Tables Vol C Tables 4.2.6.8 and 6.1.1.4'
N N 0.0061 0.0033 'International Tables Vol C Tables 4.2.6.8 and 6.1.1.4'
S S 0.1246 0.1234 'International Tables Vol C Tables 4.2.6.8 and 6.1.1.4'

loop_
_geom_angle_atom_site_label_1
_geom_angle_atom_site_label_2
_geom_angle_atom_site_label_3
_geom_angle
N1 C1 C6 126.0(3)
N1 C1 C2 113.2(3)
C6 C1 C2 120.8(3)
N2 C2 C3 125.9(3)
N2 C2 C1 113.0(3)
C3 C2 C1 121.0(3)
C4 C3 C2 116.5(3)
C4 C3 C15 122.0(3)
C2 C3 C15 121.5(3)
C3 C4 C5 122.2(3)
C3 C4 H4 118.9
C5 C4 H4 118.9
C6 C5 C4 123.1(3)
C6 C5 H5 118.4
C4 C5 H5 118.4
C5 C6 C1 116.2(3)
C5 C6 C7 121.8(3)
C1 C6 C7 122.0(3)
C12 C7 C8 119.3(3)
C12 C7 C6 120.8(3)
C8 C7 C6 119.9(3)
C9 C8 C7 119.5(3)
C9 C8 H8 120.2
C7 C8 H8 120.2
C10 C9 C8 121.4(3)
C10 C9 C13 119.6(3)
C8 C9 C13 118.9(3)
C9 C10 C11 118.9(3)
C9 C10 H10 120.5
C11 C10 H10 120.5
C10 C11 C12 120.6(3)
C10 C11 C14 118.9(3)
C12 C11 C14 120.5(3)
C7 C12 C11 120.2(3)
C7 C12 H12 119.9
C11 C12 H12 119.9
F1 C13 F3 107.1(3)
F1 C13 F2 106.4(3)
F3 C13 F2 106.4(3)
F1 C13 C9 112.5(3)
F3 C13 C9 112.1(3)
F2 C13 C9 111.8(3)
F4B C14 F5B 118.3(16)
F5 C14 F4 108.7(4)
F5 C14 F6 104.0(4)
F4 C14 F6 101.7(4)
F4B C14 F6B 112.0(14)
F5B C14 F6B 101.1(14)
F4B C14 C11 110.7(7)
F5B C14 C11 108.1(9)
F5 C14 C11 114.9(3)
F4 C14 C11 113.1(3)
F6 C14 C11 113.2(3)
F6B C14 C11 105.5(6)
C16 C15 C20 119.6(3)
C16 C15 C3 120.4(3)
C20 C15 C3 120.0(3)
C17 C16 C15 119.8(3)
C17 C16 H16 120.1
C15 C16 H16 120.1
C16 C17 C18 121.2(3)
C16 C17 C21 120.9(3)
C18 C17 C21 117.9(3)
C19 C18 C17 118.7(3)
C19 C18 H18 120.7
C17 C18 H18 120.7
C18 C19 C20 121.4(3)
C18 C19 C22 119.0(3)
C20 C19 C22 119.5(3)
C19 C20 C15 119.4(3)
C19 C20 H20 120.3
C15 C20 H20 120.3
F7 C21 F8 107.3(3)
F7 C21 F9 106.3(3)
F8 C21 F9 106.6(3)
F7 C21 C17 112.6(3)
F8 C21 C17 112.1(3)
F9 C21 C17 111.5(3)
F11 C22 F12 107.1(4)
F11 C22 F10 106.7(4)
F12 C22 F10 106.4(3)
F11 C22 C19 112.2(3)
F12 C22 C19 113.4(3)
F10 C22 C19 110.7(4)
C1 N1 S1 106.1(2)
C2 N2 S1 106.3(2)
N2 S1 N1 101.32(14)

loop_
_geom_bond_atom_site_label_1
_geom_bond_atom_site_label_2
_geom_bond_distance
C1 N1 1.349(4)
C1 C6 1.429(4)
C1 C2 1.437(4)
C2 N2 1.350(4)
C2 C3 1.430(4)
C3 C4 1.374(4)
C3 C15 1.489(4)
C4 C5 1.423(4)
C4 H4 0.9500
C5 C6 1.373(4)
C5 H5 0.9500
C6 C7 1.483(4)
C7 C12 1.392(4)
C7 C8 1.404(4)
C8 C9 1.392(5)
C8 H8 0.9500
C9 C10 1.380(5)
C9 C13 1.506(5)
C10 C11 1.394(5)
C10 H10 0.9500
C11 C12 1.394(4)
C11 C14 1.505(5)
C12 H12 0.9500
C13 F1 1.331(5)
C13 F3 1.334(5)
C13 F2 1.340(5)
C14 F4B 1.165(14)
C14 F5B 1.22(2)
C14 F5 1.301(5)
C14 F4 1.311(5)
C14 F6 1.370(5)
C14 F6B 1.381(14)
C15 C16 1.391(4)
C15 C20 1.398(4)
C16 C17 1.386(4)
C16 H16 0.9500
C17 C18 1.389(4)
C17 C21 1.502(4)
C18 C19 1.378(5)
C18 H18 0.9500
C19 C20 1.393(5)
C19 C22 1.499(5)
C20 H20 0.9500
C21 F7 1.328(4)
C21 F8 1.328(4)
C21 F9 1.345(4)
C22 F11 1.323(5)
C22 F12 1.329(5)
C22 F10 1.333(6)
N1 S1 1.615(3)
N2 S1 1.613(3)

loop_
_geom_torsion_atom_site_label_1
_geom_torsion_atom_site_label_2
_geom_torsion_atom_site_label_3
_geom_torsion_atom_site_label_4
_geom_torsion
N1 C1 C2 N2 0.0(4)
C6 C1 C2 N2 -178.5(3)
N1 C1 C2 C3 178.2(3)
C6 C1 C2 C3 -0.4(4)
N2 C2 C3 C4 175.8(3)
C1 C2 C3 C4 -2.1(4)
N2 C2 C3 C15 -4.8(5)
C1 C2 C3 C15 177.3(3)
C2 C3 C4 C5 2.0(5)
C15 C3 C4 C5 -177.3(3)
C3 C4 C5 C6 0.5(5)
C4 C5 C6 C1 -2.9(5)
C4 C5 C6 C7 176.5(3)
N1 C1 C6 C5 -175.5(3)
C2 C1 C6 C5 2.8(4)
N1 C1 C6 C7 5.0(5)
C2 C1 C6 C7 -176.7(3)
C5 C6 C7 C12 -136.8(3)
C1 C6 C7 C12 42.7(4)
C5 C6 C7 C8 40.8(4)
C1 C6 C7 C8 -139.7(3)
C12 C7 C8 C9 -0.5(5)
C6 C7 C8 C9 -178.1(3)
C7 C8 C9 C10 0.9(5)
C7 C8 C9 C13 178.7(3)
C8 C9 C10 C11 0.3(5)
C13 C9 C10 C11 -177.5(3)
C9 C10 C11 C12 -1.8(5)
C9 C10 C11 C14 176.3(3)
C8 C7 C12 C11 -1.0(5)
C6 C7 C12 C11 176.6(3)
C10 C11 C12 C7 2.2(5)
C14 C11 C12 C7 -175.8(3)
C10 C9 C13 F1 -153.9(4)
C8 C9 C13 F1 28.2(5)
C10 C9 C13 F3 -33.1(5)
C8 C9 C13 F3 149.1(3)
C10 C9 C13 F2 86.4(4)
C8 C9 C13 F2 -91.5(4)
C10 C11 C14 F4B 140.5(15)
C12 C11 C14 F4B -41.5(16)
C10 C11 C14 F5B -88.5(15)
C12 C11 C14 F5B 89.5(14)
C10 C11 C14 F5 67.2(5)
C12 C11 C14 F5 -114.7(5)
C10 C11 C14 F4 -58.4(5)
C12 C11 C14 F4 119.7(4)
C10 C11 C14 F6 -173.4(4)
C12 C11 C14 F6 4.6(5)
C10 C11 C14 F6B 19.0(10)
C12 C11 C14 F6B -162.9(10)
C4 C3 C15 C16 -42.5(4)
C2 C3 C15 C16 138.2(3)
C4 C3 C15 C20 137.0(3)
C2 C3 C15 C20 -42.3(4)
C20 C15 C16 C17 -1.1(5)
C3 C15 C16 C17 178.4(3)
C15 C16 C17 C18 0.4(5)
C15 C16 C17 C21 179.8(3)
C16 C17 C18 C19 0.1(5)
C21 C17 C18 C19 -179.3(3)
C17 C18 C19 C20 0.1(5)
C17 C18 C19 C22 -177.3(4)
C18 C19 C20 C15 -0.8(5)
C22 C19 C20 C15 176.6(3)
C16 C15 C20 C19 1.2(5)
C3 C15 C20 C19 -178.2(3)
C16 C17 C21 F7 -14.9(4)
C18 C17 C21 F7 164.5(3)
C16 C17 C21 F8 106.3(4)
C18 C17 C21 F8 -74.3(4)
C16 C17 C21 F9 -134.3(3)
C18 C17 C21 F9 45.1(4)
C18 C19 C22 F11 -32.8(6)
C20 C19 C22 F11 149.8(4)
C18 C19 C22 F12 -154.3(4)
C20 C19 C22 F12 28.3(6)
C18 C19 C22 F10 86.2(4)
C20 C19 C22 F10 -91.2(4)
C6 C1 N1 S1 178.5(3)
C2 C1 N1 S1 0.1(3)
C3 C2 N2 S1 -178.2(3)
C1 C2 N2 S1 -0.1(3)
C2 N2 S1 N1 0.2(2)
C1 N1 S1 N2 -0.1(2)
